data_7050748
loop_
_publ_author_name
'Bensemann, Igor'
'Gdaniec, Maria'
'Po\/lo\'nski, Tadeusz'

_publ_section_title
;
 Supramolecular structures formed by 2-aminopyridine derivatives.
;
_journal_issue 4
_journal_name_full 'New Journal of Chemistry'
_journal_page_first 448
_journal_paper_doi 10.1039/b108861k
_journal_volume 26
_journal_year 2002
_chemical_formula_sum 'C22 H18 N4 O'
_chemical_formula_weight 354.40
_chemical_melting_point 143.5(5)
_chemical_name_systematic
; 
N,N'-Bis(2-pyridyl) -4,4'-oxybis(aminobenzene), polymorph alphafrom ethyl 
acetate 
;
_space_group_IT_number 2
_symmetry_cell_setting triclinic
_symmetry_space_group_name_Hall '-P 1'
_symmetry_space_group_name_H-M 'P -1'
_atom_sites_solution_hydrogens geom
_atom_sites_solution_primary direct
_atom_sites_solution_secondary difmap
_audit_creation_method SHELXL-97
_cell_angle_alpha 79.732(4)
_cell_angle_beta 89.713(4)
_cell_angle_gamma 72.535(5)
_cell_formula_units_Z 4
_cell_length_a 9.6437(5)
_cell_length_b 11.8742(6)
_cell_length_c 17.1611(8)
_cell_measurement_reflns_used 3899
_cell_measurement_temperature 293(2)
_cell_measurement_theta_max 25
_cell_measurement_theta_min 2
_cell_volume 1842.06(17)
_computing_cell_refinement 'KM4RED, Version 1.157a, 1999'
_computing_data_collection 'KM4CCD, Version 1.157a, 1999'
_computing_data_reduction 'KM4RED, Version 1.157a, 1999'
_computing_publication_material 'SHELXL-97 (Sheldrick, 1997)'
_computing_structure_refinement 'SHELXL-97 (Sheldrick, 1997)'
_computing_structure_solution 'SHELXS-97 (Sheldrick, 1990)'
_diffrn_ambient_temperature 293(2)
_diffrn_measurement_device_type 'KumaCCD diffractometer'
_diffrn_measurement_method '\o scan'
_diffrn_radiation_monochromator graphite
_diffrn_radiation_source 'fine-focus sealed tube'
_diffrn_radiation_type MoK\a
_diffrn_radiation_wavelength 0.71073
_diffrn_reflns_av_R_equivalents 0.0222
_diffrn_reflns_av_sigmaI/netI 0.0284
_diffrn_reflns_limit_h_max 12
_diffrn_reflns_limit_h_min -9
_diffrn_reflns_limit_k_max 14
_diffrn_reflns_limit_k_min -14
_diffrn_reflns_limit_l_max 21
_diffrn_reflns_limit_l_min -19
_diffrn_reflns_number 15254
_diffrn_reflns_theta_max 26.37
_diffrn_reflns_theta_min 4.15
_diffrn_standards_decay_% <2
_diffrn_standards_interval_count 50
_exptl_absorpt_coefficient_mu 0.081
_exptl_absorpt_correction_type none
_exptl_crystal_colour 'dark brown'
_exptl_crystal_density_diffrn 1.278
_exptl_crystal_density_method 'not measured'
_exptl_crystal_description prism
_exptl_crystal_F_000 744
_exptl_crystal_size_max 0.5
_exptl_crystal_size_mid 0.3
_exptl_crystal_size_min 0.2
_refine_diff_density_max 0.177
_refine_diff_density_min -0.208
_refine_diff_density_rms 0.037
_refine_ls_extinction_method none
_refine_ls_goodness_of_fit_ref 1.110
_refine_ls_hydrogen_treatment 'C-H riding model, N-H refall'
_refine_ls_matrix_type full
_refine_ls_number_parameters 503
_refine_ls_number_reflns 7401
_refine_ls_number_restraints 0
_refine_ls_restrained_S_all 1.110
_refine_ls_R_factor_all 0.0741
_refine_ls_R_factor_gt 0.0506
_refine_ls_shift/su_max 0.001
_refine_ls_shift/su_mean 0.000
_refine_ls_structure_factor_coef Fsqd
_refine_ls_weighting_details 'calc w=1/[\s^2^(Fo^2^)+(0.0856P)^2^+0.0374P] where P=(Fo^2^+2Fc^2^)/3'
_refine_ls_weighting_scheme calc
_refine_ls_wR_factor_gt 0.1343
_refine_ls_wR_factor_ref 0.1500
_reflns_number_gt 5285
_reflns_number_total 7401
_reflns_threshold_expression >2sigma(I)
_cod_data_source_file b108861k.txt
_cod_data_source_block 6a
_cod_depositor_comments
;
The following automatic conversions were performed:

'_chemical_melting_point' value '143-144' was changed to '143.5(5)' -
the average value was taken and precision was estimated.

Automatic conversion script
Id: cif_fix_values 1569 2011-02-09 13:29:24Z adriana 
;
_cod_original_cell_volume 1842.06(16)
_cod_original_sg_symbol_H-M P-1
_cod_database_code 7050748

loop_
_symmetry_equiv_pos_as_xyz
'x, y, z'
'-x, -y, -z'

loop_
_atom_site_label
_atom_site_type_symbol
_atom_site_fract_x
_atom_site_fract_y
_atom_site_fract_z
_atom_site_U_iso_or_equiv
_atom_site_adp_type
_atom_site_occupancy
_atom_site_symmetry_multiplicity
_atom_site_calc_flag
_atom_site_refinement_flags
_atom_site_disorder_assembly
_atom_site_disorder_group
N1A N 1.18438(16) 0.15727(13) 0.41450(10) 0.0597(4) Uani 1 1 d . . .
C2A C 1.10109(17) 0.27254(15) 0.40480(10) 0.0478(4) Uani 1 1 d . . .
C3A C 1.1257(2) 0.35042(17) 0.45109(11) 0.0592(5) Uani 1 1 d . . .
H3A H 1.0639 0.4321 0.4437 0.071 Uiso 1 1 d R . .
C4A C 1.2393(3) 0.3092(2) 0.50670(13) 0.0756(6) Uani 1 1 d . . .
H4A H 1.2574 0.3614 0.5395 0.091 Uiso 1 1 d R . .
C5A C 1.3253(3) 0.1912(2) 0.51663(15) 0.0881(7) Uani 1 1 d . . .
H5A H 1.4079 0.1606 0.5538 0.106 Uiso 1 1 d R . .
C6A C 1.2923(2) 0.1200(2) 0.47021(14) 0.0769(6) Uani 1 1 d . . .
H6A H 1.3501 0.0371 0.4785 0.092 Uiso 1 1 d R . .
N7A N 0.98925(15) 0.30209(13) 0.34862(9) 0.0515(4) Uani 1 1 d . . .
H7A H 0.963(2) 0.2382(18) 0.3341(12) 0.062(5) Uiso 1 1 d . . .
C8A C 0.90374(16) 0.41617(14) 0.31095(10) 0.0443(4) Uani 1 1 d . . .
C9A C 0.76489(19) 0.42938(17) 0.28131(12) 0.0610(5) Uani 1 1 d . . .
H9A H 0.7275 0.3621 0.2915 0.073 Uiso 1 1 d R . .
C10A C 0.68043(18) 0.53692(17) 0.23777(12) 0.0612(5) Uani 1 1 d . . .
H10A H 0.5856 0.5440 0.2166 0.073 Uiso 1 1 d R . .
C11A C 0.73217(17) 0.63386(15) 0.22459(10) 0.0480(4) Uani 1 1 d . . .
C12A C 0.86950(19) 0.62270(15) 0.25280(11) 0.0552(4) Uani 1 1 d . . .
H12A H 0.9063 0.6903 0.2425 0.066 Uiso 1 1 d R . .
C13A C 0.95546(18) 0.51424(15) 0.29552(11) 0.0512(4) Uani 1 1 d . . .
H13A H 1.0514 0.5068 0.3152 0.061 Uiso 1 1 d R . .
O14A O 0.65070(12) 0.74193(10) 0.17709(7) 0.0563(3) Uani 1 1 d . . .
C15A C 0.52424(17) 0.80686(14) 0.20740(9) 0.0445(4) Uani 1 1 d . . .
C16A C 0.4127(2) 0.87414(16) 0.15291(10) 0.0601(5) Uani 1 1 d . . .
H16A H 0.4235 0.8707 0.0977 0.072 Uiso 1 1 d R . .
C17A C 0.2860(2) 0.94712(17) 0.17766(11) 0.0651(5) Uani 1 1 d . . .
H17A H 0.2093 0.9949 0.1394 0.078 Uiso 1 1 d R . .
C18A C 0.26877(18) 0.95127(14) 0.25723(10) 0.0474(4) Uani 1 1 d . . .
C19A C 0.38118(17) 0.88155(15) 0.31130(10) 0.0482(4) Uani 1 1 d . . .
H19A H 0.3693 0.8825 0.3668 0.058 Uiso 1 1 d R . .
C20A C 0.50868(17) 0.80959(15) 0.28686(10) 0.0504(4) Uani 1 1 d . . .
H20A H 0.5863 0.7630 0.3250 0.061 Uiso 1 1 d R . .
N21A N 0.14119(15) 1.02647(14) 0.28444(10) 0.0549(4) Uani 1 1 d . . .
H21A H 0.156(2) 1.0673(17) 0.3223(12) 0.062(5) Uiso 1 1 d . . .
C22A C 0.00242(18) 1.02406(14) 0.27114(10) 0.0470(4) Uani 1 1 d . . .
N23A N -0.10002(15) 1.10335(13) 0.30342(9) 0.0563(4) Uani 1 1 d . . .
C24A C -0.2383(2) 1.10226(19) 0.29541(13) 0.0691(6) Uani 1 1 d . . .
H24A H -0.3111 1.1598 0.3185 0.083 Uiso 1 1 d R . .
C25A C -0.2818(2) 1.02736(19) 0.25689(13) 0.0699(5) Uani 1 1 d . . .
H25A H -0.3819 1.0294 0.2536 0.084 Uiso 1 1 d R . .
C26A C -0.1764(2) 0.94860(17) 0.22293(13) 0.0691(6) Uani 1 1 d . . .
H26A H -0.2019 0.8951 0.1939 0.083 Uiso 1 1 d R . .
C27A C -0.0337(2) 0.94541(16) 0.22915(12) 0.0612(5) Uani 1 1 d . . .
H27A H 0.0407 0.8897 0.2058 0.073 Uiso 1 1 d R . .
N1B N 1.37627(16) 0.65079(13) 0.48978(8) 0.0556(4) Uani 1 1 d . . .
C2B C 1.30060(17) 0.63476(14) 0.42942(9) 0.0455(4) Uani 1 1 d . . .
C3B C 1.15960(18) 0.70832(16) 0.40593(10) 0.0517(4) Uani 1 1 d . . .
H3B H 1.1060 0.6910 0.3650 0.062 Uiso 1 1 d R . .
C4B C 1.0991(2) 0.80380(17) 0.44249(11) 0.0591(5) Uani 1 1 d . . .
H4B H 1.0030 0.8568 0.4263 0.071 Uiso 1 1 d R . .
C5B C 1.1771(2) 0.82446(18) 0.50220(11) 0.0654(5) Uani 1 1 d . . .
H5B H 1.1388 0.8922 0.5277 0.078 Uiso 1 1 d R . .
C6B C 1.3124(2) 0.74501(18) 0.52412(11) 0.0659(5) Uani 1 1 d . . .
H6B H 1.3653 0.7572 0.5675 0.079 Uiso 1 1 d R . .
N7B N 1.37135(17) 0.53837(13) 0.39470(9) 0.0526(4) Uani 1 1 d . . .
H7B H 1.445(2) 0.4876(17) 0.4231(12) 0.065(6) Uiso 1 1 d . . .
C8B C 1.33937(16) 0.52124(14) 0.31871(10) 0.0442(4) Uani 1 1 d . . .
C9B C 1.36607(17) 0.40565(15) 0.30342(10) 0.0498(4) Uani 1 1 d . . .
H9B H 1.4038 0.3381 0.3457 0.060 Uiso 1 1 d R . .
C10B C 1.33931(19) 0.38647(15) 0.22832(11) 0.0530(4) Uani 1 1 d . . .
H10B H 1.3618 0.3063 0.2179 0.064 Uiso 1 1 d R . .
C11B C 1.28017(17) 0.48340(15) 0.16770(9) 0.0464(4) Uani 1 1 d . . .
C12B C 1.25440(17) 0.59879(14) 0.18131(10) 0.0457(4) Uani 1 1 d . . .
H12B H 1.2144 0.6658 0.1390 0.055 Uiso 1 1 d R . .
C13B C 1.28538(17) 0.61767(14) 0.25589(10) 0.0458(4) Uani 1 1 d . . .
H13B H 1.2702 0.6980 0.2648 0.055 Uiso 1 1 d R . .
O14B O 1.25629(14) 0.47105(11) 0.09022(7) 0.0571(3) Uani 1 1 d . . .
C15B C 1.17944(17) 0.39424(14) 0.07488(9) 0.0452(4) Uani 1 1 d . . .
C16B C 1.19826(19) 0.35908(16) 0.00223(10) 0.0524(4) Uani 1 1 d . . .
H16B H 1.2629 0.3862 -0.0339 0.063 Uiso 1 1 d R . .
C17B C 1.12366(19) 0.28604(16) -0.01874(10) 0.0536(4) Uani 1 1 d . . .
H17B H 1.1364 0.2616 -0.0694 0.064 Uiso 1 1 d R . .
C18B C 1.03060(17) 0.24503(14) 0.03261(10) 0.0457(4) Uani 1 1 d . . .
C19B C 1.0132(2) 0.28108(16) 0.10552(10) 0.0546(4) Uani 1 1 d . . .
H19B H 0.9491 0.2537 0.1419 0.066 Uiso 1 1 d R . .
C20B C 1.0854(2) 0.35660(17) 0.12616(10) 0.0559(4) Uani 1 1 d . . .
H20B H 1.0713 0.3821 0.1764 0.067 Uiso 1 1 d R . .
N21B N 0.96388(17) 0.16276(14) 0.01086(10) 0.0566(4) Uani 1 1 d . . .
H21B H 1.025(2) 0.0970(19) -0.0027(12) 0.067(6) Uiso 1 1 d . . .
C22B C 0.82744(18) 0.15767(15) 0.02960(9) 0.0473(4) Uani 1 1 d . . .
N23B N 0.80418(15) 0.05226(13) 0.02918(8) 0.0515(4) Uani 1 1 d . . .
C24B C 0.6706(2) 0.04396(18) 0.04626(11) 0.0588(5) Uani 1 1 d . . .
H24B H 0.6540 -0.0316 0.0453 0.071 Uiso 1 1 d R . .
C25B C 0.5577(2) 0.1363(2) 0.06340(12) 0.0647(5) Uani 1 1 d . . .
H25B H 0.4651 0.1253 0.0762 0.078 Uiso 1 1 d R . .
C26B C 0.5822(2) 0.2457(2) 0.06187(12) 0.0673(5) Uani 1 1 d . . .
H26B H 0.5053 0.3130 0.0729 0.081 Uiso 1 1 d R . .
C27B C 0.7166(2) 0.25758(17) 0.04499(12) 0.0599(5) Uani 1 1 d . . .
H27B H 0.7354 0.3329 0.0435 0.072 Uiso 1 1 d R . .

loop_
_atom_site_aniso_label
_atom_site_aniso_U_11
_atom_site_aniso_U_22
_atom_site_aniso_U_33
_atom_site_aniso_U_23
_atom_site_aniso_U_13
_atom_site_aniso_U_12
N1A 0.0518(8) 0.0552(9) 0.0670(10) -0.0189(7) -0.0131(7) -0.0041(7)
C2A 0.0434(9) 0.0512(9) 0.0508(10) -0.0120(7) 0.0022(7) -0.0162(7)
C3A 0.0694(12) 0.0575(11) 0.0544(11) -0.0182(9) 0.0002(9) -0.0204(9)
C4A 0.0883(15) 0.0853(15) 0.0607(12) -0.0272(11) -0.0096(11) -0.0296(12)
C5A 0.0807(15) 0.0965(17) 0.0797(16) -0.0260(13) -0.0338(12) -0.0095(13)
C6A 0.0669(13) 0.0726(13) 0.0805(15) -0.0222(11) -0.0249(11) -0.0002(10)
N7A 0.0473(8) 0.0428(8) 0.0655(9) -0.0137(7) -0.0094(7) -0.0127(6)
C8A 0.0368(8) 0.0441(8) 0.0525(9) -0.0137(7) 0.0040(7) -0.0104(7)
C9A 0.0447(9) 0.0550(10) 0.0837(14) -0.0033(9) -0.0022(9) -0.0212(8)
C10A 0.0374(9) 0.0657(11) 0.0777(13) -0.0046(10) -0.0041(8) -0.0166(8)
C11A 0.0400(8) 0.0496(9) 0.0486(9) -0.0088(7) 0.0068(7) -0.0050(7)
C12A 0.0489(10) 0.0488(10) 0.0690(12) -0.0084(8) 0.0013(8) -0.0179(8)
C13A 0.0395(8) 0.0502(9) 0.0644(11) -0.0112(8) -0.0046(7) -0.0138(7)
O14A 0.0461(6) 0.0608(7) 0.0494(7) -0.0012(5) 0.0081(5) -0.0026(5)
C15A 0.0418(8) 0.0436(8) 0.0451(9) -0.0047(7) 0.0038(7) -0.0106(7)
C16A 0.0641(11) 0.0648(11) 0.0368(9) -0.0036(8) -0.0018(8) -0.0011(9)
C17A 0.0615(11) 0.0640(12) 0.0466(10) -0.0007(8) -0.0074(8) 0.0100(9)
C18A 0.0489(9) 0.0412(8) 0.0482(9) -0.0104(7) -0.0030(7) -0.0065(7)
C19A 0.0477(9) 0.0572(10) 0.0402(8) -0.0138(7) -0.0030(7) -0.0140(8)
C20A 0.0417(9) 0.0620(10) 0.0431(9) -0.0082(7) -0.0066(7) -0.0099(8)
N21A 0.0478(8) 0.0523(8) 0.0633(10) -0.0249(7) -0.0036(7) -0.0050(6)
C22A 0.0510(9) 0.0403(8) 0.0447(9) -0.0068(7) -0.0065(7) -0.0071(7)
N23A 0.0508(8) 0.0589(9) 0.0642(10) -0.0263(7) 0.0026(7) -0.0153(7)
C24A 0.0545(11) 0.0787(14) 0.0810(14) -0.0321(11) 0.0048(10) -0.0206(10)
C25A 0.0658(12) 0.0716(13) 0.0796(14) -0.0159(11) -0.0073(10) -0.0307(11)
C26A 0.0819(14) 0.0491(11) 0.0778(14) -0.0131(10) -0.0245(11) -0.0208(10)
C27A 0.0693(12) 0.0459(10) 0.0643(12) -0.0187(8) -0.0142(9) -0.0061(8)
N1B 0.0617(9) 0.0560(9) 0.0472(8) -0.0159(7) -0.0075(7) -0.0114(7)
C2B 0.0511(9) 0.0481(9) 0.0392(8) -0.0077(7) -0.0005(7) -0.0181(7)
C3B 0.0477(9) 0.0606(10) 0.0468(9) -0.0109(8) 0.0001(7) -0.0157(8)
C4B 0.0535(10) 0.0643(11) 0.0511(10) -0.0074(9) 0.0099(8) -0.0074(9)
C5B 0.0776(13) 0.0609(12) 0.0533(11) -0.0188(9) 0.0113(10) -0.0099(10)
C6B 0.0805(13) 0.0670(12) 0.0501(11) -0.0231(9) -0.0064(9) -0.0149(10)
N7B 0.0535(8) 0.0506(8) 0.0508(8) -0.0159(7) -0.0134(7) -0.0073(7)
C8B 0.0376(8) 0.0494(9) 0.0489(9) -0.0154(7) -0.0021(7) -0.0147(7)
C9B 0.0488(9) 0.0448(9) 0.0540(10) -0.0127(7) -0.0030(7) -0.0092(7)
C10B 0.0580(10) 0.0451(9) 0.0585(11) -0.0202(8) 0.0034(8) -0.0137(8)
C11B 0.0473(9) 0.0566(10) 0.0439(9) -0.0194(7) 0.0043(7) -0.0230(8)
C12B 0.0471(9) 0.0476(9) 0.0457(9) -0.0092(7) 0.0010(7) -0.0191(7)
C13B 0.0469(9) 0.0433(9) 0.0521(10) -0.0150(7) 0.0012(7) -0.0176(7)
O14B 0.0761(8) 0.0656(8) 0.0449(7) -0.0203(6) 0.0090(6) -0.0387(7)
C15B 0.0499(9) 0.0474(9) 0.0431(9) -0.0147(7) 0.0024(7) -0.0183(7)
C16B 0.0570(10) 0.0661(11) 0.0437(9) -0.0174(8) 0.0102(8) -0.0288(9)
C17B 0.0576(10) 0.0675(11) 0.0445(9) -0.0254(8) 0.0079(8) -0.0236(9)
C18B 0.0463(9) 0.0450(9) 0.0489(9) -0.0167(7) 0.0024(7) -0.0141(7)
C19B 0.0639(11) 0.0607(11) 0.0486(10) -0.0159(8) 0.0130(8) -0.0297(9)
C20B 0.0679(11) 0.0684(11) 0.0439(9) -0.0258(8) 0.0127(8) -0.0305(9)
N21B 0.0528(9) 0.0529(9) 0.0746(10) -0.0313(8) 0.0134(7) -0.0208(7)
C22B 0.0495(9) 0.0535(10) 0.0411(9) -0.0135(7) -0.0001(7) -0.0162(8)
N23B 0.0533(8) 0.0562(9) 0.0489(8) -0.0132(6) -0.0029(6) -0.0204(7)
C24B 0.0589(11) 0.0687(12) 0.0541(11) -0.0105(9) -0.0043(8) -0.0276(9)
C25B 0.0504(11) 0.0877(15) 0.0599(12) -0.0151(10) 0.0035(9) -0.0259(10)
C26B 0.0522(11) 0.0784(14) 0.0685(13) -0.0241(10) 0.0035(9) -0.0096(10)
C27B 0.0561(11) 0.0562(10) 0.0690(12) -0.0209(9) 0.0044(9) -0.0143(9)

loop_
_atom_type_symbol
_atom_type_description
_atom_type_scat_dispersion_real
_atom_type_scat_dispersion_imag
_atom_type_scat_source
C C 0.0033 0.0016 'International Tables Vol C Tables 4.2.6.8 and 6.1.1.4'
H H 0.0000 0.0000 'International Tables Vol C Tables 4.2.6.8 and 6.1.1.4'
N N 0.0061 0.0033 'International Tables Vol C Tables 4.2.6.8 and 6.1.1.4'
O O 0.0106 0.0060 'International Tables Vol C Tables 4.2.6.8 and 6.1.1.4'

loop_
_geom_angle_atom_site_label_1
_geom_angle_atom_site_label_2
_geom_angle_atom_site_label_3
_geom_angle
_geom_angle_site_symmetry_1
_geom_angle_site_symmetry_3
_geom_angle_publ_flag
C6A N1A C2A 117.43(16) . . y
N1A C2A N7A 113.63(15) . . y
N1A C2A C3A 121.59(16) . . y
N7A C2A C3A 124.72(16) . . y
C4A C3A C2A 119.17(18) . . y
C3A C4A C5A 119.4(2) . . y
C6A C5A C4A 117.9(2) . . y
N1A C6A C5A 124.5(2) . . y
C2A N7A C8A 128.64(15) . . y
C13A C8A C9A 118.20(15) . . y
C13A C8A N7A 123.00(14) . . y
C9A C8A N7A 118.54(15) . . y
C10A C9A C8A 121.19(16) . . y
C11A C10A C9A 119.79(16) . . y
C10A C11A C12A 120.04(15) . . y
C10A C11A O14A 120.42(15) . . y
C12A C11A O14A 119.35(15) . . y
C11A C12A C13A 120.28(16) . . y
C12A C13A C8A 120.47(15) . . y
C15A O14A C11A 117.03(12) . . y
C20A C15A C16A 120.15(15) . . y
C20A C15A O14A 123.45(14) . . y
C16A C15A O14A 116.36(14) . . y
C15A C16A C17A 120.10(16) . . y
C18A C17A C16A 120.50(15) . . y
C17A C18A C19A 118.58(15) . . y
C17A C18A N21A 121.89(14) . . y
C19A C18A N21A 119.51(15) . . y
C20A C19A C18A 121.20(15) . . y
C15A C20A C19A 119.45(14) . . y
C22A N21A C18A 125.45(15) . . y
N23A C22A N21A 114.35(15) . . y
N23A C22A C27A 121.13(16) . . y
N21A C22A C27A 124.51(16) . . y
C22A N23A C24A 117.40(16) . . y
N23A C24A C25A 125.00(19) . . y
C24A C25A C26A 116.89(19) . . y
C25A C26A C27A 120.77(18) . . y
C26A C27A C22A 118.79(18) . . y
C6B N1B C2B 116.73(15) . . y
N1B C2B N7B 114.88(14) . . y
N1B C2B C3B 121.98(15) . . y
N7B C2B C3B 123.10(15) . . y
C4B C3B C2B 119.14(17) . . y
C3B C4B C5B 119.62(17) . . y
C6B C5B C4B 117.62(18) . . y
N1B C6B C5B 124.78(18) . . y
C2B N7B C8B 126.35(14) . . y
C9B C8B C13B 117.94(15) . . y
C9B C8B N7B 120.13(15) . . y
C13B C8B N7B 121.90(14) . . y
C10B C9B C8B 121.15(15) . . y
C11B C10B C9B 119.95(15) . . y
C12B C11B C10B 119.81(15) . . y
C12B C11B O14B 116.88(15) . . y
C10B C11B O14B 123.06(15) . . y
C11B C12B C13B 120.07(15) . . y
C12B C13B C8B 120.99(15) . . y
C11B O14B C15B 120.30(12) . . y
C20B C15B C16B 119.91(15) . . y
C20B C15B O14B 123.98(14) . . y
C16B C15B O14B 116.07(14) . . y
C17B C16B C15B 120.00(16) . . y
C16B C17B C18B 121.08(15) . . y
C17B C18B C19B 118.15(15) . . y
C17B C18B N21B 119.16(15) . . y
C19B C18B N21B 122.59(15) . . y
C20B C19B C18B 121.00(16) . . y
C15B C20B C19B 119.83(15) . . y
C22B N21B C18B 125.61(15) . . y
N23B C22B N21B 115.72(15) . . y
N23B C22B C27B 121.72(16) . . y
N21B C22B C27B 122.50(16) . . y
C22B N23B C24B 117.59(15) . . y
N23B C24B C25B 124.24(18) . . y
C24B C25B C26B 117.58(18) . . y
C27B C26B C25B 119.88(18) . . y
C26B C27B C22B 118.95(18) . . y

loop_
_geom_bond_atom_site_label_1
_geom_bond_atom_site_label_2
_geom_bond_distance
_geom_bond_site_symmetry_2
_geom_bond_publ_flag
N1A C6A 1.333(2) . y
N1A C2A 1.344(2) . y
C2A N7A 1.371(2) . y
C2A C3A 1.392(2) . y
C3A C4A 1.368(3) . y
C4A C5A 1.378(3) . y
C5A C6A 1.362(3) . y
N7A C8A 1.398(2) . y
C8A C13A 1.383(2) . y
C8A C9A 1.389(2) . y
C9A C10A 1.376(3) . y
C10A C11A 1.370(2) . y
C11A C12A 1.373(2) . y
C11A O14A 1.3989(19) . y
C12A C13A 1.383(2) . y
O14A C15A 1.3873(18) . y
C15A C20A 1.376(2) . y
C15A C16A 1.378(2) . y
C16A C17A 1.383(2) . y
C17A C18A 1.383(2) . y
C18A C19A 1.385(2) . y
C18A N21A 1.419(2) . y
C19A C20A 1.382(2) . y
N21A C22A 1.368(2) . y
C22A N23A 1.338(2) . y
C22A C27A 1.397(2) . y
N23A C24A 1.346(2) . y
C24A C25A 1.356(3) . y
C25A C26A 1.366(3) . y
C26A C27A 1.369(3) . y
N1B C6B 1.340(2) . y
N1B C2B 1.343(2) . y
C2B N7B 1.379(2) . y
C2B C3B 1.393(2) . y
C3B C4B 1.368(2) . y
C4B C5B 1.373(3) . y
C5B C6B 1.369(3) . y
N7B C8B 1.405(2) . y
C8B C9B 1.391(2) . y
C8B C13B 1.397(2) . y
C9B C10B 1.387(2) . y
C10B C11B 1.385(2) . y
C11B C12B 1.379(2) . y
C11B O14B 1.3912(19) . y
C12B C13B 1.387(2) . y
O14B C15B 1.3940(19) . y
C15B C20B 1.376(2) . y
C15B C16B 1.378(2) . y
C16B C17B 1.374(2) . y
C17B C18B 1.386(2) . y
C18B C19B 1.387(2) . y
C18B N21B 1.420(2) . y
C19B C20B 1.380(2) . y
N21B C22B 1.369(2) . y
C22B N23B 1.337(2) . y
C22B C27B 1.403(2) . y
N23B C24B 1.348(2) . y
C24B C25B 1.367(3) . y
C25B C26B 1.384(3) . y
C26B C27B 1.369(3) . y

loop_
_geom_torsion_atom_site_label_1
_geom_torsion_atom_site_label_2
_geom_torsion_atom_site_label_3
_geom_torsion_atom_site_label_4
_geom_torsion
_geom_torsion_site_symmetry_1
_geom_torsion_site_symmetry_2
_geom_torsion_site_symmetry_3
_geom_torsion_site_symmetry_4
_geom_torsion_publ_flag
C2A N7A C8A C9A -154.67(18) . . . . y
C2A N7A C8A C13A 31.3(3) . . . . y
C3A C2A N7A C8A 18.6(3) . . . . y
N1A C2A N7A C8A -164.13(16) . . . . y
N23A C22A N21A C18A 179.53(15) . . . . y
C27A C22A N21A C18A 0.8(3) . . . . y
C22A N21A C18A C19A -124.06(19) . . . . y
C22A N21A C18A C17A 57.3(3) . . . . y
C2B N7B C8B C9B -150.32(17) . . . . y
C2B N7B C8B C13B 32.0(3) . . . . y
C3B C2B N7B C8B 22.0(3) . . . . y
N1B C2B N7B C8B -159.93(16) . . . . y
N23B C22B N21B C18B -157.15(16) . . . . y
C27B C22B N21B C18B 25.5(3) . . . . y
C22B N21B C18B C19B 37.7(3) . . . . y
C22B N21B C18B C17B -146.18(18) . . . . y
C10A C11A O14A C15A 69.8(2) . . . . y
C12A C11A O14A C15A -115.30(18) . . . . y
C11A O14A C15A C16A -149.05(16) . . . . y
C11A O14A C15A C20A 33.2(2) . . . . y
C10B C11B O14B C15B 51.8(2) . . . . y
C12B C11B O14B C15B -133.95(16) . . . . y
C11B O14B C15B C16B -160.85(15) . . . . y
C11B O14B C15B C20B 21.3(2) . . . . y

loop_
_cod_related_entry_id
_cod_related_entry_database
_cod_related_entry_code
1 ChemSpider 30652846
